data_4505910
loop_
_publ_author_name
'Wu, Hua'
'Yang, Jin'
'Liu, Ying-Ying'
'Ma, Jian-Fang'

_publ_section_title
;
 pH-Controlled Assembly of Two Unusual Entangled Motifs Based on a
 Tridentate Ligand and Octamolybdate Clusters: 1D + 1D \\rightarrow 3D
 Poly-Pseudorotaxane and 2D \\rightarrow 2D \\rightarrow 3D Polycatenation
;
_journal_issue 5
_journal_name_full 'Crystal Growth &amp; Design'
_journal_page_first 2272
_journal_paper_doi 10.1021/cg201555f
_journal_volume 12
_journal_year 2012
_chemical_formula_sum 'C54 H44 Ag3.52 Mo8 N14 Na0.48 O27'
_chemical_formula_weight 2479.29
_chemical_name_systematic
;
 ?
;
_space_group_IT_number 2
_symmetry_cell_setting triclinic
_symmetry_space_group_name_Hall '-P 1'
_symmetry_space_group_name_H-M 'P -1'
_atom_sites_solution_hydrogens geom
_atom_sites_solution_primary direct
_atom_sites_solution_secondary difmap
_audit_creation_method SHELXL-97
_cell_angle_alpha 100.674(6)
_cell_angle_beta 94.942(6)
_cell_angle_gamma 99.900(7)
_cell_formula_units_Z 1
_cell_length_a 11.0529(10)
_cell_length_b 13.3248(10)
_cell_length_c 13.3632(8)
_cell_measurement_reflns_used 6481
_cell_measurement_temperature 293(2)
_cell_measurement_theta_max 67.61
_cell_measurement_theta_min 4.09
_cell_volume 1891.0(3)
_computing_cell_refinement CrysAlis
_computing_data_collection 'CrysAlis (Oxford Diffraction, 2006)'
_computing_data_reduction CrysAlis
_computing_structure_refinement 'SHELXL-97 (Sheldrick, 1997)'
_computing_structure_solution 'SHELXL-97 (Sheldrick, 1997)'
_diffrn_ambient_temperature 293(2)
_diffrn_detector_area_resol_mean 10.0
_diffrn_measured_fraction_theta_full 0.960
_diffrn_measured_fraction_theta_max 0.949
_diffrn_measurement_device_type 'Oxford Diffraction Gemini R Ultra'
_diffrn_measurement_method '\w scan'
_diffrn_radiation_monochromator graphite
_diffrn_radiation_source 'fine-focus sealed tube'
_diffrn_radiation_type CuK\a
_diffrn_radiation_wavelength 1.54184
_diffrn_reflns_av_R_equivalents 0.1029
_diffrn_reflns_av_sigmaI/netI 0.1135
_diffrn_reflns_limit_h_max 13
_diffrn_reflns_limit_h_min -11
_diffrn_reflns_limit_k_max 15
_diffrn_reflns_limit_k_min -15
_diffrn_reflns_limit_l_max 14
_diffrn_reflns_limit_l_min -15
_diffrn_reflns_number 12778
_diffrn_reflns_theta_full 67.00
_diffrn_reflns_theta_max 67.61
_diffrn_reflns_theta_min 4.09
_exptl_absorpt_coefficient_mu 18.367
_exptl_absorpt_correction_T_max 0.032
_exptl_absorpt_correction_T_min 0.023
_exptl_absorpt_correction_type multi-scan
_exptl_absorpt_process_details
;
CrysAlis (Oxford Diffraction, 2006)
;
_exptl_crystal_colour colorless
_exptl_crystal_density_diffrn 2.177
_exptl_crystal_density_method 'not measured'
_exptl_crystal_description block
_exptl_crystal_F_000 1189
_exptl_crystal_size_max 0.27
_exptl_crystal_size_mid 0.21
_exptl_crystal_size_min 0.19
_refine_diff_density_max 1.304
_refine_diff_density_min -1.542
_refine_diff_density_rms 0.233
_refine_ls_extinction_method none
_refine_ls_goodness_of_fit_ref 0.905
_refine_ls_hydrogen_treatment constr
_refine_ls_matrix_type full
_refine_ls_number_parameters 491
_refine_ls_number_reflns 6481
_refine_ls_number_restraints 192
_refine_ls_restrained_S_all 0.892
_refine_ls_R_factor_all 0.1131
_refine_ls_R_factor_gt 0.0657
_refine_ls_shift/su_max 0.001
_refine_ls_shift/su_mean 0.000
_refine_ls_structure_factor_coef Fsqd
_refine_ls_weighting_details 'calc w=1/[\s^2^(Fo^2^)+(0.0971P)^2^+0.0000P] where P=(Fo^2^+2Fc^2^)/3'
_refine_ls_weighting_scheme calc
_refine_ls_wR_factor_gt 0.1549
_refine_ls_wR_factor_ref 0.1774
_reflns_number_gt 3729
_reflns_number_total 6481
_reflns_threshold_expression >2sigma(I)
_cod_data_source_file cg201555f_si_002.cif
_cod_data_source_block 1
_cod_depositor_comments
;
The following automatic conversions were performed:

'_symmetry_cell_setting' value 'Triclinic' changed to 'triclinic'
according to /home/saulius/struct/CIF-dictionaries/cif_core.dic
dictionary named 'cif_core.dic' version 2.4.1 from 2010-06-29.

Automatic conversion script
Id: cif_fix_values 1715 2011-07-08 13:25:40Z adriana 
;
_cod_original_cell_volume 1891.0(2)
_cod_database_code 4505910

loop_
_symmetry_equiv_pos_as_xyz
'x, y, z'
'-x, -y, -z'

loop_
_atom_site_label
_atom_site_type_symbol
_atom_site_fract_x
_atom_site_fract_y
_atom_site_fract_z
_atom_site_U_iso_or_equiv
_atom_site_adp_type
_atom_site_occupancy
_atom_site_symmetry_multiplicity
_atom_site_calc_flag
_atom_site_refinement_flags
_atom_site_disorder_group
Ag1 Ag 0.5000 0.5000 1.0000 0.0871(17) Uani 0.516(11) 2 d SPU 1
Na1 Na 0.5000 0.5000 1.0000 0.0871(17) Uani 0.484(11) 2 d SPU 2
Ag2 Ag 0.83021(10) 1.09835(9) 1.17115(8) 0.0558(3) Uani 1 1 d U .
Ag3 Ag 0.0000 1.0000 0.0000 0.0461(4) Uani 1 2 d SU .
Mo1 Mo 0.20242(9) 0.61048(8) 0.91638(8) 0.0372(3) Uani 1 1 d U .
Mo2 Mo 0.09032(8) 0.55882(7) 1.12117(7) 0.0324(2) Uani 1 1 d U .
Mo3 Mo 0.07356(9) 0.31461(7) 1.03825(7) 0.0350(3) Uani 1 1 d U .
Mo4 Mo 0.18451(10) 0.36117(8) 0.82936(8) 0.0404(3) Uani 1 1 d U .
C1 C 0.2833(12) 0.6067(10) 0.5093(9) 0.045(3) Uani 1 1 d U .
C2 C 0.2863(14) 0.5526(11) 0.4117(10) 0.052(3) Uani 1 1 d U .
H2 H 0.3336 0.5832 0.3672 0.062 Uiso 1 1 calc R .
C3 C 0.2183(13) 0.4520(11) 0.3797(10) 0.048(3) Uani 1 1 d U .
H3 H 0.2162 0.4168 0.3125 0.058 Uiso 1 1 calc R .
C4 C 0.1549(12) 0.4051(10) 0.4465(9) 0.042(3) Uani 1 1 d U .
C5 C 0.1546(13) 0.4552(10) 0.5465(10) 0.046(3) Uani 1 1 d U .
H5 H 0.1128 0.4216 0.5921 0.056 Uiso 1 1 calc R .
C6 C 0.2192(13) 0.5583(10) 0.5775(10) 0.044(3) Uani 1 1 d U .
H6 H 0.2190 0.5943 0.6441 0.053 Uiso 1 1 calc R .
C7 C 0.0733(13) 0.2200(11) 0.4582(10) 0.053(4) Uani 1 1 d U .
H7 H 0.1157 0.2173 0.5205 0.064 Uiso 1 1 calc R .
C8 C 0.0013(12) 0.2743(10) 0.3230(9) 0.043(3) Uani 1 1 d U .
H8 H -0.0118 0.3169 0.2769 0.052 Uiso 1 1 calc R .
C9 C -0.0095(13) 0.1411(11) 0.3936(11) 0.051(3) Uani 1 1 d U .
H9 H -0.0317 0.0735 0.4039 0.061 Uiso 1 1 calc R .
C11 C 0.4043(11) 0.7569(9) 0.6381(9) 0.040(3) Uani 1 1 d U .
C12 C 0.4687(13) 0.6953(10) 0.6878(11) 0.050(3) Uani 1 1 d U .
H12 H 0.4737 0.6289 0.6539 0.060 Uiso 1 1 calc R .
C13 C 0.5253(12) 0.7328(10) 0.7877(10) 0.046(3) Uani 1 1 d U .
H13 H 0.5665 0.6910 0.8215 0.055 Uiso 1 1 calc R .
C14 C 0.5201(12) 0.8307(10) 0.8359(9) 0.041(3) Uani 1 1 d U .
C15 C 0.4605(11) 0.8960(10) 0.7862(9) 0.040(3) Uani 1 1 d U .
H15 H 0.4602 0.9639 0.8188 0.048 Uiso 1 1 calc R .
C16 C 0.4010(11) 0.8559(11) 0.6854(10) 0.042(3) Uani 1 1 d U .
H16 H 0.3595 0.8971 0.6513 0.051 Uiso 1 1 calc R .
C17 C 0.6527(12) 0.9664(10) 0.9757(10) 0.046(3) Uani 1 1 d U .
H17 H 0.6592 1.0216 0.9416 0.055 Uiso 1 1 calc R .
C18 C 0.5987(16) 0.8142(11) 1.0114(11) 0.059(4) Uani 1 1 d U .
H18 H 0.5648 0.7442 1.0063 0.070 Uiso 1 1 calc R .
C19 C 0.6719(14) 0.8786(10) 1.0931(10) 0.051(3) Uani 1 1 d U .
H19 H 0.6926 0.8619 1.1561 0.061 Uiso 1 1 calc R .
C20 C 0.3094(12) 0.7784(11) 0.4724(10) 0.048(3) Uani 1 1 d U .
C21 C 0.1860(12) 0.7655(10) 0.4256(11) 0.048(3) Uani 1 1 d U .
H21 H 0.1264 0.7121 0.4375 0.058 Uiso 1 1 calc R .
C22 C 0.1530(12) 0.8283(11) 0.3646(10) 0.046(3) Uani 1 1 d U .
H22 H 0.0709 0.8189 0.3366 0.056 Uiso 1 1 calc R .
C23 C 0.2396(11) 0.9066(10) 0.3430(9) 0.043(3) Uani 1 1 d U .
C24 C 0.3629(13) 0.9212(12) 0.3858(11) 0.057(4) Uani 1 1 d U .
H24 H 0.4223 0.9729 0.3706 0.068 Uiso 1 1 calc R .
C25 C 0.3949(13) 0.8599(11) 0.4489(11) 0.054(4) Uani 1 1 d U .
H25 H 0.4768 0.8716 0.4783 0.064 Uiso 1 1 calc R .
C26 C 0.1194(11) 0.9375(11) 0.1898(11) 0.052(4) Uani 1 1 d U .
H26 H 0.0784 0.8690 0.1663 0.062 Uiso 1 1 calc R .
C27 C 0.1838(12) 1.1004(10) 0.2029(10) 0.042(3) Uani 1 1 d U .
H27 H 0.1943 1.1671 0.1892 0.050 Uiso 1 1 calc R .
C28 C 0.2430(12) 1.0737(10) 0.2812(9) 0.039(3) Uani 1 1 d U .
H28 H 0.3017 1.1177 0.3315 0.047 Uiso 1 1 calc R .
N1 N 0.3439(11) 0.7145(9) 0.5367(8) 0.053(3) Uani 1 1 d U .
N2 N 0.5844(10) 0.8726(9) 0.9378(8) 0.048(3) Uani 1 1 d U .
N3 N 0.7097(9) 0.9715(9) 1.0671(8) 0.045(2) Uani 1 1 d U .
N4 N 0.0801(10) 0.3032(8) 0.4117(8) 0.042(2) Uani 1 1 d U .
N5 N -0.0531(10) 0.1773(9) 0.3130(8) 0.048(3) Uani 1 1 d U .
N6 N 0.2027(10) 0.9706(8) 0.2747(8) 0.044(3) Uani 1 1 d U .
N7 N 0.1040(9) 1.0144(8) 0.1449(7) 0.041(2) Uani 1 1 d U .
O1 O 0.2195(9) 0.7136(8) 0.8589(7) 0.051(2) Uani 1 1 d U .
O2 O 0.1982(8) 0.4991(7) 0.8050(7) 0.0445(17) Uani 1 1 d U .
O3 O 0.3280(8) 0.3753(7) 0.8923(8) 0.052(2) Uani 1 1 d U .
O4 O 0.1849(10) 0.2872(8) 0.7138(7) 0.058(2) Uani 1 1 d U .
O5 O 0.0979(8) 0.2643(6) 0.8993(6) 0.0405(17) Uani 1 1 d U .
O6 O -0.0164(8) 0.3719(7) 0.7891(6) 0.0431(19) Uani 1 1 d U .
O7 O 0.1076(6) 0.4642(6) 0.9753(5) 0.0306(11) Uani 1 1 d U .
O8 O 0.2160(8) 0.3327(7) 1.1015(7) 0.046(2) Uani 1 1 d U .
O9 O -0.0036(8) 0.2058(7) 1.0684(7) 0.047(2) Uani 1 1 d U .
O10 O -0.1187(7) 0.3357(7) 0.9627(6) 0.0400(18) Uani 1 1 d U .
O11 O 0.0100(7) 0.4204(6) 1.1364(6) 0.0324(12) Uani 1 1 d U .
O12 O 0.2327(7) 0.5688(7) 1.1787(7) 0.043(2) Uani 1 1 d U .
O13 O 0.3452(8) 0.6158(8) 0.9785(8) 0.050(2) Uani 1 1 d U .
O1W O 0.539(2) 0.501(2) 0.829(3) 0.098(7) Uani 0.50 1 d PU .

loop_
_atom_site_aniso_label
_atom_site_aniso_U_11
_atom_site_aniso_U_22
_atom_site_aniso_U_33
_atom_site_aniso_U_23
_atom_site_aniso_U_13
_atom_site_aniso_U_12
Ag1 0.066(2) 0.066(2) 0.112(3) -0.0056(18) -0.0378(17) 0.0150(15)
Na1 0.066(2) 0.066(2) 0.112(3) -0.0056(18) -0.0378(17) 0.0150(15)
Ag2 0.0533(6) 0.0524(6) 0.0426(5) -0.0069(5) -0.0115(4) -0.0152(5)
Ag3 0.0507(7) 0.0428(8) 0.0402(7) 0.0087(6) -0.0178(6) 0.0076(6)
Mo1 0.0365(5) 0.0326(5) 0.0396(5) 0.0114(4) -0.0041(4) -0.0020(4)
Mo2 0.0392(5) 0.0276(4) 0.0242(4) 0.0055(4) -0.0133(4) -0.0021(4)
Mo3 0.0416(5) 0.0278(5) 0.0331(5) 0.0098(4) -0.0084(4) 0.0028(4)
Mo4 0.0471(5) 0.0357(6) 0.0358(5) 0.0074(4) -0.0023(4) 0.0045(4)
C1 0.052(7) 0.039(5) 0.031(5) 0.008(4) -0.019(5) -0.013(6)
C2 0.061(8) 0.049(7) 0.034(5) 0.008(5) -0.005(6) -0.014(6)
C3 0.067(8) 0.041(6) 0.028(6) 0.010(5) -0.012(5) -0.007(6)
C4 0.051(7) 0.036(6) 0.032(5) 0.010(4) -0.017(5) -0.008(5)
C5 0.062(8) 0.035(6) 0.035(5) 0.010(5) -0.013(6) -0.002(6)
C6 0.057(7) 0.037(6) 0.030(6) 0.003(5) -0.008(5) -0.003(5)
C7 0.062(8) 0.056(7) 0.034(7) 0.020(5) -0.017(6) -0.012(6)
C8 0.052(7) 0.037(5) 0.032(5) 0.007(5) -0.012(4) -0.005(5)
C9 0.065(8) 0.035(7) 0.046(7) 0.012(5) -0.005(5) -0.008(6)
C11 0.044(6) 0.034(5) 0.029(5) 0.008(4) -0.019(5) -0.024(5)
C12 0.059(8) 0.031(6) 0.045(6) -0.013(5) -0.024(6) 0.003(6)
C13 0.056(7) 0.031(5) 0.041(6) 0.011(5) -0.025(6) -0.008(6)
C14 0.052(7) 0.035(5) 0.027(5) 0.008(4) -0.016(5) -0.011(5)
C15 0.047(7) 0.039(7) 0.030(5) 0.002(5) -0.004(5) 0.007(5)
C16 0.034(6) 0.053(6) 0.036(5) 0.005(5) -0.010(5) 0.007(6)
C17 0.054(7) 0.033(5) 0.043(6) 0.004(5) -0.010(5) -0.004(5)
C18 0.090(11) 0.038(7) 0.035(6) 0.007(5) -0.021(6) -0.010(7)
C19 0.077(9) 0.032(6) 0.034(6) -0.004(5) -0.013(6) 0.006(6)
C20 0.054(6) 0.043(7) 0.040(7) 0.016(5) -0.019(6) -0.010(5)
C21 0.044(5) 0.036(7) 0.057(8) 0.019(6) -0.011(6) -0.018(6)
C22 0.038(6) 0.052(8) 0.041(7) 0.016(5) -0.014(5) -0.013(5)
C23 0.044(5) 0.047(7) 0.032(6) 0.019(5) -0.012(5) -0.007(5)
C24 0.045(5) 0.068(9) 0.052(8) 0.032(7) -0.018(6) -0.016(7)
C25 0.056(8) 0.046(8) 0.050(8) 0.019(6) -0.019(6) -0.013(6)
C26 0.039(6) 0.045(7) 0.057(8) 0.014(6) -0.034(5) -0.018(6)
C27 0.049(7) 0.031(6) 0.038(6) 0.003(5) -0.012(5) 0.001(5)
C28 0.048(6) 0.038(5) 0.025(5) 0.006(5) -0.005(5) -0.007(5)
N1 0.075(7) 0.040(5) 0.029(5) 0.011(4) -0.028(5) -0.017(5)
N2 0.053(6) 0.045(5) 0.033(5) 0.009(4) -0.024(5) -0.015(5)
N3 0.038(5) 0.041(5) 0.044(5) 0.000(3) -0.011(4) -0.010(4)
N4 0.047(5) 0.033(5) 0.038(5) 0.004(4) -0.014(4) -0.004(4)
N5 0.054(6) 0.039(5) 0.039(5) 0.005(5) -0.010(5) -0.010(5)
N6 0.055(6) 0.036(4) 0.030(5) 0.007(4) -0.023(4) -0.003(5)
N7 0.050(6) 0.039(5) 0.024(4) 0.000(4) -0.008(3) -0.002(4)
O1 0.056(5) 0.049(5) 0.051(5) 0.027(4) 0.000(4) 0.002(5)
O2 0.056(5) 0.041(2) 0.039(4) 0.0138(17) 0.003(4) 0.014(4)
O3 0.040(3) 0.047(5) 0.071(6) 0.026(4) 0.000(3) -0.002(3)
O4 0.081(7) 0.045(5) 0.045(4) 0.001(3) 0.007(5) 0.012(5)
O5 0.052(5) 0.025(4) 0.038(3) 0.002(2) -0.004(3) 0.000(3)
O6 0.045(2) 0.039(5) 0.035(4) 0.001(4) -0.014(4) -0.005(4)
O7 0.033(3) 0.030(3) 0.024(3) 0.0085(19) -0.011(2) -0.001(2)
O8 0.045(3) 0.042(5) 0.052(5) 0.017(4) -0.013(3) 0.011(4)
O9 0.049(5) 0.043(4) 0.049(5) 0.019(4) 0.005(4) -0.001(4)
O10 0.035(3) 0.038(5) 0.040(5) 0.007(4) -0.011(3) -0.002(3)
O11 0.041(4) 0.024(2) 0.028(4) 0.008(2) -0.018(3) 0.004(2)
O12 0.039(3) 0.047(5) 0.041(5) 0.017(4) -0.013(3) 0.002(4)
O13 0.033(3) 0.054(5) 0.058(6) 0.018(5) -0.006(3) -0.006(3)
O1W 0.054(13) 0.085(18) 0.168(12) 0.039(19) 0.039(16) 0.020(13)

loop_
_atom_type_symbol
_atom_type_description
_atom_type_scat_dispersion_real
_atom_type_scat_dispersion_imag
_atom_type_scat_source
C C 0.0181 0.0091 'International Tables Vol C Tables 4.2.6.8 and 6.1.1.4'
H H 0.0000 0.0000 'International Tables Vol C Tables 4.2.6.8 and 6.1.1.4'
N N 0.0311 0.0180 'International Tables Vol C Tables 4.2.6.8 and 6.1.1.4'
O O 0.0492 0.0322 'International Tables Vol C Tables 4.2.6.8 and 6.1.1.4'
Mo Mo -0.0483 2.7339 'International Tables Vol C Tables 4.2.6.8 and 6.1.1.4'
Ag Ag 0.1306 4.2820 'International Tables Vol C Tables 4.2.6.8 and 6.1.1.4'
Na Na 0.1353 0.1239 'International Tables Vol C Tables 4.2.6.8 and 6.1.1.4'

loop_
_geom_angle_atom_site_label_1
_geom_angle_atom_site_label_2
_geom_angle_atom_site_label_3
_geom_angle
_geom_angle_site_symmetry_1
_geom_angle_site_symmetry_3
O1W Ag1 O1W 180.000(9) . 2_667
O1W Ag1 O3 74.4(7) . .
O1W Ag1 O3 105.6(7) 2_667 .
O1W Ag1 O3 105.6(7) . 2_667
O1W Ag1 O3 74.4(7) 2_667 2_667
O3 Ag1 O3 180.000(1) . 2_667
O1W Ag1 O13 91.4(7) . 2_667
O1W Ag1 O13 88.6(7) 2_667 2_667
O3 Ag1 O13 101.0(3) . 2_667
O3 Ag1 O13 79.0(3) 2_667 2_667
O1W Ag1 O13 88.6(7) . .
O1W Ag1 O13 91.4(7) 2_667 .
O3 Ag1 O13 79.0(3) . .
O3 Ag1 O13 101.0(3) 2_667 .
O13 Ag1 O13 180.000(2) 2_667 .
N3 Ag2 N5 156.5(4) . 1_666
N3 Ag2 Ag3 73.2(3) . 1_656
N5 Ag2 Ag3 110.2(3) 1_666 1_656
N7 Ag3 N7 180.000(1) . 2_575
N7 Ag3 Ag2 105.4(3) . 2_676
N7 Ag3 Ag2 74.6(3) 2_575 2_676
N7 Ag3 Ag2 74.6(3) . 1_454
N7 Ag3 Ag2 105.4(3) 2_575 1_454
Ag2 Ag3 Ag2 180.0 2_676 1_454
O1 Mo1 O13 104.7(4) . .
O1 Mo1 O2 101.9(4) . .
O13 Mo1 O2 100.0(5) . .
O1 Mo1 O10 100.8(4) . 2_567
O13 Mo1 O10 99.0(4) . 2_567
O2 Mo1 O10 145.5(3) . 2_567
O1 Mo1 O11 88.9(4) . 2_567
O13 Mo1 O11 165.2(4) . 2_567
O2 Mo1 O11 82.7(3) . 2_567
O10 Mo1 O11 72.0(3) 2_567 2_567
O1 Mo1 O7 160.3(4) . .
O13 Mo1 O7 94.9(3) . .
O2 Mo1 O7 76.5(3) . .
O10 Mo1 O7 73.4(3) 2_567 .
O11 Mo1 O7 71.4(2) 2_567 .
O12 Mo2 O6 104.9(4) . 2_567
O12 Mo2 O10 100.8(4) . 2_567
O6 Mo2 O10 96.6(4) 2_567 2_567
O12 Mo2 O11 102.0(4) . .
O6 Mo2 O11 96.3(4) 2_567 .
O10 Mo2 O11 149.8(3) 2_567 .
O12 Mo2 O7 98.8(4) . .
O6 Mo2 O7 156.2(3) 2_567 .
O10 Mo2 O7 78.9(3) 2_567 .
O11 Mo2 O7 78.3(3) . .
O12 Mo2 O7 174.7(4) . 2_567
O6 Mo2 O7 80.4(3) 2_567 2_567
O10 Mo2 O7 78.0(3) 2_567 2_567
O11 Mo2 O7 77.4(3) . 2_567
O7 Mo2 O7 75.8(3) . 2_567
O12 Mo2 Mo3 90.4(3) . .
O6 Mo2 Mo3 132.8(3) 2_567 .
O10 Mo2 Mo3 124.5(3) 2_567 .
O11 Mo2 Mo3 36.5(2) . .
O7 Mo2 Mo3 45.54(19) . .
O7 Mo2 Mo3 86.04(19) 2_567 .
O8 Mo3 O9 104.5(4) . .
O8 Mo3 O5 102.9(4) . .
O9 Mo3 O5 101.3(4) . .
O8 Mo3 O11 97.1(4) . .
O9 Mo3 O11 98.8(4) . .
O5 Mo3 O11 146.9(3) . .
O8 Mo3 O7 95.7(3) . .
O9 Mo3 O7 159.4(4) . .
O5 Mo3 O7 77.6(3) . .
O11 Mo3 O7 74.4(3) . .
O8 Mo3 O10 165.4(4) . .
O9 Mo3 O10 86.9(4) . .
O5 Mo3 O10 83.5(3) . .
O11 Mo3 O10 71.6(3) . .
O7 Mo3 O10 72.6(3) . .
O8 Mo3 Mo2 85.7(3) . .
O9 Mo3 Mo2 134.3(3) . .
O5 Mo3 Mo2 119.9(2) . .
O11 Mo3 Mo2 35.6(2) . .
O7 Mo3 Mo2 42.33(19) . .
O10 Mo3 Mo2 79.7(2) . .
O4 Mo4 O3 106.2(5) . .
O4 Mo4 O5 102.0(4) . .
O3 Mo4 O5 98.6(4) . .
O4 Mo4 O2 104.5(4) . .
O3 Mo4 O2 97.7(4) . .
O5 Mo4 O2 143.4(4) . .
O4 Mo4 O6 90.7(4) . .
O3 Mo4 O6 163.1(4) . .
O5 Mo4 O6 77.3(3) . .
O2 Mo4 O6 77.5(3) . .
O4 Mo4 O7 159.9(4) . .
O3 Mo4 O7 93.9(4) . .
O5 Mo4 O7 73.2(3) . .
O2 Mo4 O7 73.2(3) . .
O6 Mo4 O7 69.2(3) . .
C2 C1 C6 119.8(11) . .
C2 C1 N1 118.5(11) . .
C6 C1 N1 121.7(12) . .
C1 C2 C3 119.8(12) . .
C1 C2 H2 120.1 . .
C3 C2 H2 120.1 . .
C4 C3 C2 120.1(13) . .
C4 C3 H3 120.0 . .
C2 C3 H3 120.0 . .
C3 C4 C5 121.6(11) . .
C3 C4 N4 119.8(12) . .
C5 C4 N4 118.5(11) . .
C4 C5 C6 118.2(12) . .
C4 C5 H5 120.9 . .
C6 C5 H5 120.9 . .
C1 C6 C5 120.3(12) . .
C1 C6 H6 119.9 . .
C5 C6 H6 119.9 . .
N4 C7 C9 105.4(11) . .
N4 C7 H7 127.3 . .
C9 C7 H7 127.3 . .
N5 C8 N4 109.1(11) . .
N5 C8 H8 125.5 . .
N4 C8 H8 125.5 . .
N5 C9 C7 108.9(12) . .
N5 C9 H9 125.6 . .
C7 C9 H9 125.6 . .
C16 C11 C12 120.3(11) . .
C16 C11 N1 121.1(12) . .
C12 C11 N1 118.6(12) . .
C13 C12 C11 120.2(12) . .
C13 C12 H12 119.9 . .
C11 C12 H12 119.9 . .
C14 C13 C12 119.6(12) . .
C14 C13 H13 120.2 . .
C12 C13 H13 120.2 . .
C13 C14 C15 121.4(11) . .
C13 C14 N2 120.1(12) . .
C15 C14 N2 118.4(11) . .
C14 C15 C16 118.3(12) . .
C14 C15 H15 120.9 . .
C16 C15 H15 120.9 . .
C11 C16 C15 120.1(12) . .
C11 C16 H16 119.9 . .
C15 C16 H16 119.9 . .
N3 C17 N2 111.5(12) . .
N3 C17 H17 124.2 . .
N2 C17 H17 124.2 . .
C19 C18 N2 106.6(12) . .
C19 C18 H18 126.7 . .
N2 C18 H18 126.7 . .
N3 C19 C18 108.3(12) . .
N3 C19 H19 125.8 . .
C18 C19 H19 125.8 . .
N1 C20 C25 122.2(12) . .
N1 C20 C21 122.1(11) . .
C25 C20 C21 115.7(12) . .
C22 C21 C20 121.8(11) . .
C22 C21 H21 119.1 . .
C20 C21 H21 119.1 . .
C21 C22 C23 120.7(12) . .
C21 C22 H22 119.6 . .
C23 C22 H22 119.6 . .
C22 C23 C24 119.6(12) . .
C22 C23 N6 119.7(11) . .
C24 C23 N6 120.7(11) . .
C25 C24 C23 119.4(12) . .
C25 C24 H24 120.3 . .
C23 C24 H24 120.3 . .
C24 C25 C20 122.7(13) . .
C24 C25 H25 118.6 . .
C20 C25 H25 118.6 . .
N7 C26 N6 111.2(11) . .
N7 C26 H26 124.4 . .
N6 C26 H26 124.4 . .
C28 C27 N7 109.6(12) . .
C28 C27 H27 125.2 . .
N7 C27 H27 125.2 . .
C27 C28 N6 107.6(11) . .
C27 C28 H28 126.2 . .
N6 C28 H28 126.2 . .
C20 N1 C11 121.2(11) . .
C20 N1 C1 116.1(10) . .
C11 N1 C1 120.0(9) . .
C17 N2 C18 106.3(11) . .
C17 N2 C14 129.2(11) . .
C18 N2 C14 124.0(10) . .
C17 N3 C19 106.9(10) . .
C17 N3 Ag2 130.9(9) . .
C19 N3 Ag2 122.0(8) . .
C8 N4 C7 108.1(10) . .
C8 N4 C4 123.8(10) . .
C7 N4 C4 128.1(10) . .
C8 N5 C9 108.4(10) . .
C8 N5 Ag2 119.5(9) . 1_444
C9 N5 Ag2 131.4(9) . 1_444
C26 N6 C28 106.4(10) . .
C26 N6 C23 125.6(10) . .
C28 N6 C23 128.0(10) . .
C26 N7 C27 105.3(10) . .
C26 N7 Ag3 125.6(8) . .
C27 N7 Ag3 128.4(9) . .
Mo1 O2 Mo4 119.3(4) . .
Mo4 O3 Ag1 144.6(5) . .
Mo4 O5 Mo3 117.4(4) . .
Mo2 O6 Mo4 119.4(4) 2_567 .
Mo2 O7 Mo3 92.1(3) . .
Mo2 O7 Mo1 91.7(3) . .
Mo3 O7 Mo1 163.3(4) . .
Mo2 O7 Mo2 104.2(3) . 2_567
Mo3 O7 Mo2 97.7(3) . 2_567
Mo1 O7 Mo2 97.2(3) . 2_567
Mo2 O7 Mo4 164.8(3) . .
Mo3 O7 Mo4 86.5(3) . .
Mo1 O7 Mo4 85.6(2) . .
Mo2 O7 Mo4 91.1(2) 2_567 .
Mo2 O10 Mo1 109.5(4) 2_567 2_567
Mo2 O10 Mo3 109.0(3) 2_567 .
Mo1 O10 Mo3 103.5(3) 2_567 .
Mo2 O11 Mo3 107.9(4) . .
Mo2 O11 Mo1 111.2(3) . 2_567
Mo3 O11 Mo1 104.5(3) . 2_567
Mo1 O13 Ag1 140.1(5) . .

loop_
_geom_bond_atom_site_label_1
_geom_bond_atom_site_label_2
_geom_bond_distance
_geom_bond_site_symmetry_2
Ag1 O1W 2.36(3) .
Ag1 O1W 2.36(3) 2_667
Ag1 O3 2.450(9) .
Ag1 O3 2.450(9) 2_667
Ag1 O13 2.526(10) 2_667
Ag1 O13 2.526(10) .
Ag2 N3 2.145(10) .
Ag2 N5 2.176(10) 1_666
Ag2 Ag3 3.3083(12) 1_656
Ag3 N7 2.123(9) .
Ag3 N7 2.123(9) 2_575
Ag3 Ag2 3.3083(12) 2_676
Ag3 Ag2 3.3083(12) 1_454
Mo1 O1 1.685(9) .
Mo1 O13 1.703(9) .
Mo1 O2 1.889(9) .
Mo1 O10 2.010(9) 2_567
Mo1 O11 2.335(7) 2_567
Mo1 O7 2.351(7) .
Mo2 O12 1.663(8) .
Mo2 O6 1.725(9) 2_567
Mo2 O10 1.955(8) 2_567
Mo2 O11 1.960(7) .
Mo2 O7 2.160(8) .
Mo2 O7 2.383(7) 2_567
Mo2 Mo3 3.2051(14) .
Mo3 O8 1.678(8) .
Mo3 O9 1.686(8) .
Mo3 O5 1.913(9) .
Mo3 O11 2.004(8) .
Mo3 O7 2.289(7) .
Mo3 O10 2.357(8) .
Mo4 O4 1.672(10) .
Mo4 O3 1.693(9) .
Mo4 O5 1.906(8) .
Mo4 O2 1.908(9) .
Mo4 O6 2.275(9) .
Mo4 O7 2.470(8) .
C1 C2 1.374(19) .
C1 C6 1.385(18) .
C1 N1 1.442(16) .
C2 C3 1.389(19) .
C2 H2 0.9300 .
C3 C4 1.358(18) .
C3 H3 0.9300 .
C4 C5 1.378(19) .
C4 N4 1.434(15) .
C5 C6 1.403(18) .
C5 H5 0.9300 .
C6 H6 0.9300 .
C7 N4 1.362(17) .
C7 C9 1.373(19) .
C7 H7 0.9300 .
C8 N5 1.306(16) .
C8 N4 1.360(15) .
C8 H8 0.9300 .
C9 N5 1.345(18) .
C9 H9 0.9300 .
C11 C16 1.361(19) .
C11 C12 1.39(2) .
C11 N1 1.425(14) .
C12 C13 1.388(18) .
C12 H12 0.9300 .
C13 C14 1.357(19) .
C13 H13 0.9300 .
C14 C15 1.403(19) .
C14 N2 1.444(14) .
C15 C16 1.411(17) .
C15 H15 0.9300 .
C16 H16 0.9300 .
C17 N3 1.310(17) .
C17 N2 1.328(16) .
C17 H17 0.9300 .
C18 C19 1.358(18) .
C18 N2 1.378(18) .
C18 H18 0.9300 .
C19 N3 1.353(17) .
C19 H19 0.9300 .
C20 N1 1.391(17) .
C20 C25 1.412(18) .
C20 C21 1.419(19) .
C21 C22 1.343(19) .
C21 H21 0.9300 .
C22 C23 1.379(17) .
C22 H22 0.9300 .
C23 C24 1.399(18) .
C23 N6 1.439(16) .
C24 C25 1.35(2) .
C24 H24 0.9300 .
C25 H25 0.9300 .
C26 N7 1.307(17) .
C26 N6 1.350(15) .
C26 H26 0.9300 .
C27 C28 1.323(18) .
C27 N7 1.378(15) .
C27 H27 0.9300 .
C28 N6 1.354(16) .
C28 H28 0.9300 .
N5 Ag2 2.176(10) 1_444
O6 Mo2 1.725(9) 2_567
O7 Mo2 2.383(7) 2_567
O10 Mo2 1.955(8) 2_567
O10 Mo1 2.010(9) 2_567
O11 Mo1 2.335(7) 2_567

loop_
_geom_torsion_atom_site_label_1
_geom_torsion_atom_site_label_2
_geom_torsion_atom_site_label_3
_geom_torsion_atom_site_label_4
_geom_torsion
_geom_torsion_site_symmetry_1
_geom_torsion_site_symmetry_4
O12 Mo2 Mo3 O8 1.3(4) . .
O6 Mo2 Mo3 O8 -109.7(5) 2_567 .
O10 Mo2 Mo3 O8 104.8(4) 2_567 .
O11 Mo2 Mo3 O8 -108.5(5) . .
O7 Mo2 Mo3 O8 103.3(4) . .
O7 Mo2 Mo3 O8 177.3(4) 2_567 .
O12 Mo2 Mo3 O9 107.4(5) . .
O6 Mo2 Mo3 O9 -3.6(6) 2_567 .
O10 Mo2 Mo3 O9 -149.2(5) 2_567 .
O11 Mo2 Mo3 O9 -2.5(5) . .
O7 Mo2 Mo3 O9 -150.6(5) . .
O7 Mo2 Mo3 O9 -76.6(5) 2_567 .
O12 Mo2 Mo3 O5 -101.1(4) . .
O6 Mo2 Mo3 O5 147.9(5) 2_567 .
O10 Mo2 Mo3 O5 2.3(4) 2_567 .
O11 Mo2 Mo3 O5 149.0(5) . .
O7 Mo2 Mo3 O5 0.8(4) . .
O7 Mo2 Mo3 O5 74.9(4) 2_567 .
O12 Mo2 Mo3 O11 109.9(4) . .
O6 Mo2 Mo3 O11 -1.1(5) 2_567 .
O10 Mo2 Mo3 O11 -146.7(4) 2_567 .
O7 Mo2 Mo3 O11 -148.2(4) . .
O7 Mo2 Mo3 O11 -74.1(4) 2_567 .
O12 Mo2 Mo3 O7 -102.0(4) . .
O6 Mo2 Mo3 O7 147.0(4) 2_567 .
O10 Mo2 Mo3 O7 1.5(4) 2_567 .
O11 Mo2 Mo3 O7 148.2(4) . .
O7 Mo2 Mo3 O7 74.0(4) 2_567 .
O12 Mo2 Mo3 O10 -177.4(4) . .
O6 Mo2 Mo3 O10 71.6(4) 2_567 .
O10 Mo2 Mo3 O10 -73.9(4) 2_567 .
O11 Mo2 Mo3 O10 72.8(4) . .
O7 Mo2 Mo3 O10 -75.4(3) . .
O7 Mo2 Mo3 O10 -1.4(3) 2_567 .
C6 C1 C2 C3 4(2) . .
N1 C1 C2 C3 -173.4(13) . .
C1 C2 C3 C4 -4(2) . .
C2 C3 C4 C5 1(2) . .
C2 C3 C4 N4 177.0(13) . .
C3 C4 C5 C6 2(2) . .
N4 C4 C5 C6 -174.5(12) . .
C2 C1 C6 C5 -2(2) . .
N1 C1 C6 C5 176.0(13) . .
C4 C5 C6 C1 -1(2) . .
N4 C7 C9 N5 -1.8(18) . .
C16 C11 C12 C13 3(2) . .
N1 C11 C12 C13 -177.9(13) . .
C11 C12 C13 C14 -2(2) . .
C12 C13 C14 C15 -1(2) . .
C12 C13 C14 N2 -176.6(12) . .
C13 C14 C15 C16 2.6(19) . .
N2 C14 C15 C16 178.1(11) . .
C12 C11 C16 C15 -1.4(19) . .
N1 C11 C16 C15 179.4(12) . .
C14 C15 C16 C11 -1.2(18) . .
N2 C18 C19 N3 -4.8(19) . .
N1 C20 C21 C22 179.2(15) . .
C25 C20 C21 C22 -1(2) . .
C20 C21 C22 C23 2(2) . .
C21 C22 C23 C24 0(2) . .
C21 C22 C23 N6 177.9(14) . .
C22 C23 C24 C25 -1(2) . .
N6 C23 C24 C25 -179.6(15) . .
C23 C24 C25 C20 2(3) . .
N1 C20 C25 C24 179.1(16) . .
C21 C20 C25 C24 -1(2) . .
N7 C27 C28 N6 0.1(16) . .
C25 C20 N1 C11 55(2) . .
C21 C20 N1 C11 -125.1(15) . .
C25 C20 N1 C1 -143.3(15) . .
C21 C20 N1 C1 36(2) . .
C16 C11 N1 C20 18(2) . .
C12 C11 N1 C20 -161.3(14) . .
C16 C11 N1 C1 -142.8(13) . .
C12 C11 N1 C1 38.0(19) . .
C2 C1 N1 C20 54(2) . .
C6 C1 N1 C20 -124.0(15) . .
C2 C1 N1 C11 -144.7(14) . .
C6 C1 N1 C11 38(2) . .
N3 C17 N2 C18 0.5(18) . .
N3 C17 N2 C14 -171.5(14) . .
C19 C18 N2 C17 2.7(18) . .
C19 C18 N2 C14 175.2(14) . .
C13 C14 N2 C17 136.4(16) . .
C15 C14 N2 C17 -39(2) . .
C13 C14 N2 C18 -34(2) . .
C15 C14 N2 C18 150.1(15) . .
N2 C17 N3 C19 -3.5(17) . .
N2 C17 N3 Ag2 -178.8(10) . .
C18 C19 N3 C17 5.2(18) . .
C18 C19 N3 Ag2 -179.0(11) . .
N5 Ag2 N3 C17 177.2(12) 1_666 .
Ag3 Ag2 N3 C17 -80.7(13) 1_656 .
N5 Ag2 N3 C19 2.5(19) 1_666 .
Ag3 Ag2 N3 C19 104.6(11) 1_656 .
N5 C8 N4 C7 -0.2(16) . .
N5 C8 N4 C4 -180.0(13) . .
C9 C7 N4 C8 1.3(17) . .
C9 C7 N4 C4 -179.0(14) . .
C3 C4 N4 C8 -45(2) . .
C5 C4 N4 C8 131.0(14) . .
C3 C4 N4 C7 134.9(16) . .
C5 C4 N4 C7 -49(2) . .
N4 C8 N5 C9 -0.9(17) . .
N4 C8 N5 Ag2 -172.8(9) . 1_444
C7 C9 N5 C8 1.7(18) . .
C7 C9 N5 Ag2 172.3(11) . 1_444
N7 C26 N6 C28 -1.4(17) . .
N7 C26 N6 C23 178.8(13) . .
C27 C28 N6 C26 0.8(16) . .
C27 C28 N6 C23 -179.4(14) . .
C22 C23 N6 C26 -37(2) . .
C24 C23 N6 C26 141.0(16) . .
C22 C23 N6 C28 142.9(14) . .
C24 C23 N6 C28 -39(2) . .
N6 C26 N7 C27 1.4(16) . .
N6 C26 N7 Ag3 172.2(9) . .
C28 C27 N7 C26 -0.9(16) . .
C28 C27 N7 Ag3 -171.4(9) . .
N7 Ag3 N7 C26 -67(100) 2_575 .
Ag2 Ag3 N7 C26 -73.3(12) 2_676 .
Ag2 Ag3 N7 C26 106.7(12) 1_454 .
N7 Ag3 N7 C27 102(100) 2_575 .
Ag2 Ag3 N7 C27 95.4(11) 2_676 .
Ag2 Ag3 N7 C27 -84.6(11) 1_454 .
O1 Mo1 O2 Mo4 178.2(5) . .
O13 Mo1 O2 Mo4 70.7(6) . .
O10 Mo1 O2 Mo4 -51.8(9) 2_567 .
O11 Mo1 O2 Mo4 -94.5(5) 2_567 .
O7 Mo1 O2 Mo4 -22.0(4) . .
O4 Mo4 O2 Mo1 -179.6(6) . .
O3 Mo4 O2 Mo1 -70.6(6) . .
O5 Mo4 O2 Mo1 45.3(9) . .
O6 Mo4 O2 Mo1 92.9(5) . .
O7 Mo4 O2 Mo1 21.2(4) . .
O4 Mo4 O3 Ag1 135.0(9) . .
O5 Mo4 O3 Ag1 -119.8(9) . .
O2 Mo4 O3 Ag1 27.3(9) . .
O6 Mo4 O3 Ag1 -45.1(18) . .
O7 Mo4 O3 Ag1 -46.2(9) . .
O1W Ag1 O3 Mo4 -89.7(11) . .
O1W Ag1 O3 Mo4 90.3(11) 2_667 .
O3 Ag1 O3 Mo4 -7(100) 2_667 .
O13 Ag1 O3 Mo4 -178.1(9) 2_667 .
O13 Ag1 O3 Mo4 1.9(9) . .
O4 Mo4 O5 Mo3 -179.9(5) . .
O3 Mo4 O5 Mo3 71.4(6) . .
O2 Mo4 O5 Mo3 -44.2(8) . .
O6 Mo4 O5 Mo3 -91.9(5) . .
O7 Mo4 O5 Mo3 -20.1(4) . .
O8 Mo3 O5 Mo4 -71.8(6) . .
O9 Mo3 O5 Mo4 -179.7(5) . .
O11 Mo3 O5 Mo4 54.0(8) . .
O7 Mo3 O5 Mo4 21.3(4) . .
O10 Mo3 O5 Mo4 94.9(5) . .
Mo2 Mo3 O5 Mo4 20.7(6) . .
O4 Mo4 O6 Mo2 179.3(5) . 2_567
O3 Mo4 O6 Mo2 -0.7(15) . 2_567
O5 Mo4 O6 Mo2 77.2(5) . 2_567
O2 Mo4 O6 Mo2 -76.0(5) . 2_567
O7 Mo4 O6 Mo2 0.5(4) . 2_567
O12 Mo2 O7 Mo3 81.8(3) . .
O6 Mo2 O7 Mo3 -97.6(8) 2_567 .
O10 Mo2 O7 Mo3 -178.8(3) 2_567 .
O11 Mo2 O7 Mo3 -18.7(3) . .
O7 Mo2 O7 Mo3 -98.5(3) 2_567 .
O12 Mo2 O7 Mo1 -81.8(3) . .
O6 Mo2 O7 Mo1 98.7(8) 2_567 .
O10 Mo2 O7 Mo1 17.5(3) 2_567 .
O11 Mo2 O7 Mo1 177.6(3) . .
O7 Mo2 O7 Mo1 97.8(3) 2_567 .
Mo3 Mo2 O7 Mo1 -163.7(4) . .
O12 Mo2 O7 Mo2 -179.7(3) . 2_567
O6 Mo2 O7 Mo2 0.9(9) 2_567 2_567
O10 Mo2 O7 Mo2 -80.3(3) 2_567 2_567
O11 Mo2 O7 Mo2 79.8(3) . 2_567
O7 Mo2 O7 Mo2 0.0 2_567 2_567
Mo3 Mo2 O7 Mo2 98.5(3) . 2_567
O12 Mo2 O7 Mo4 -2.6(14) . .
O6 Mo2 O7 Mo4 177.9(11) 2_567 .
O10 Mo2 O7 Mo4 96.8(13) 2_567 .
O11 Mo2 O7 Mo4 -103.1(13) . .
O7 Mo2 O7 Mo4 177.1(15) 2_567 .
Mo3 Mo2 O7 Mo4 -84.4(13) . .
O8 Mo3 O7 Mo2 -77.2(4) . .
O9 Mo3 O7 Mo2 91.6(11) . .
O5 Mo3 O7 Mo2 -179.2(3) . .
O11 Mo3 O7 Mo2 18.6(3) . .
O10 Mo3 O7 Mo2 93.8(3) . .
O8 Mo3 O7 Mo1 25.8(13) . .
O9 Mo3 O7 Mo1 -165.4(12) . .
O5 Mo3 O7 Mo1 -76.3(13) . .
O11 Mo3 O7 Mo1 121.6(13) . .
O10 Mo3 O7 Mo1 -163.2(13) . .
Mo2 Mo3 O7 Mo1 103.0(13) . .
O8 Mo3 O7 Mo2 178.2(4) . 2_567
O9 Mo3 O7 Mo2 -13.0(12) . 2_567
O5 Mo3 O7 Mo2 76.2(3) . 2_567
O11 Mo3 O7 Mo2 -86.0(3) . 2_567
O10 Mo3 O7 Mo2 -10.8(3) . 2_567
Mo2 Mo3 O7 Mo2 -104.6(3) . 2_567
O8 Mo3 O7 Mo4 87.6(4) . .
O9 Mo3 O7 Mo4 -103.6(11) . .
O5 Mo3 O7 Mo4 -14.4(3) . .
O11 Mo3 O7 Mo4 -176.6(3) . .
O10 Mo3 O7 Mo4 -101.4(3) . .
Mo2 Mo3 O7 Mo4 164.8(3) . .
O1 Mo1 O7 Mo2 -92.7(12) . .
O13 Mo1 O7 Mo2 80.5(4) . .
O2 Mo1 O7 Mo2 179.6(4) . .
O10 Mo1 O7 Mo2 -17.5(3) 2_567 .
O11 Mo1 O7 Mo2 -93.6(3) 2_567 .
O1 Mo1 O7 Mo3 164.2(13) . .
O13 Mo1 O7 Mo3 -22.6(13) . .
O2 Mo1 O7 Mo3 76.6(13) . .
O10 Mo1 O7 Mo3 -120.5(13) 2_567 .
O11 Mo1 O7 Mo3 163.3(13) 2_567 .
O1 Mo1 O7 Mo2 11.8(13) . 2_567
O13 Mo1 O7 Mo2 -175.0(4) . 2_567
O2 Mo1 O7 Mo2 -75.9(3) . 2_567
O10 Mo1 O7 Mo2 87.0(3) 2_567 2_567
O11 Mo1 O7 Mo2 10.9(3) 2_567 2_567
O1 Mo1 O7 Mo4 102.3(12) . .
O13 Mo1 O7 Mo4 -84.5(4) . .
O2 Mo1 O7 Mo4 14.6(3) . .
O10 Mo1 O7 Mo4 177.5(3) 2_567 .
O11 Mo1 O7 Mo4 101.4(3) 2_567 .
O4 Mo4 O7 Mo2 178.9(13) . .
O3 Mo4 O7 Mo2 2.2(14) . .
O5 Mo4 O7 Mo2 100.0(13) . .
O2 Mo4 O7 Mo2 -94.8(13) . .
O6 Mo4 O7 Mo2 -177.5(14) . .
O4 Mo4 O7 Mo3 93.7(11) . .
O3 Mo4 O7 Mo3 -83.0(3) . .
O5 Mo4 O7 Mo3 14.8(3) . .
O2 Mo4 O7 Mo3 -180.0(3) . .
O6 Mo4 O7 Mo3 97.3(3) . .
O4 Mo4 O7 Mo1 -101.1(11) . .
O3 Mo4 O7 Mo1 82.2(3) . .
O5 Mo4 O7 Mo1 -180.0(3) . .
O2 Mo4 O7 Mo1 -14.7(3) . .
O6 Mo4 O7 Mo1 -97.4(3) . .
O4 Mo4 O7 Mo2 -4.0(12) . 2_567
O3 Mo4 O7 Mo2 179.3(3) . 2_567
O5 Mo4 O7 Mo2 -82.9(3) . 2_567
O2 Mo4 O7 Mo2 82.4(3) . 2_567
O6 Mo4 O7 Mo2 -0.3(3) . 2_567
O8 Mo3 O10 Mo2 51.7(17) . 2_567
O9 Mo3 O10 Mo2 -166.9(5) . 2_567
O5 Mo3 O10 Mo2 -65.2(4) . 2_567
O11 Mo3 O10 Mo2 92.8(4) . 2_567
O7 Mo3 O10 Mo2 13.9(3) . 2_567
Mo2 Mo3 O10 Mo2 56.9(3) . 2_567
O8 Mo3 O10 Mo1 -64.8(16) . 2_567
O9 Mo3 O10 Mo1 76.6(4) . 2_567
O5 Mo3 O10 Mo1 178.3(4) . 2_567
O11 Mo3 O10 Mo1 -23.7(3) . 2_567
O7 Mo3 O10 Mo1 -102.7(4) . 2_567
Mo2 Mo3 O10 Mo1 -59.6(3) . 2_567
O12 Mo2 O11 Mo3 -74.1(4) . .
O6 Mo2 O11 Mo3 179.2(4) 2_567 .
O10 Mo2 O11 Mo3 64.4(8) 2_567 .
O7 Mo2 O11 Mo3 22.6(3) . .
O7 Mo2 O11 Mo3 100.5(3) 2_567 .
O12 Mo2 O11 Mo1 171.9(4) . 2_567
O6 Mo2 O11 Mo1 65.1(4) 2_567 2_567
O10 Mo2 O11 Mo1 -49.7(9) 2_567 2_567
O7 Mo2 O11 Mo1 -91.4(4) . 2_567
O7 Mo2 O11 Mo1 -13.5(3) 2_567 2_567
Mo3 Mo2 O11 Mo1 -114.0(5) . 2_567
O8 Mo3 O11 Mo2 72.3(4) . .
O9 Mo3 O11 Mo2 178.2(4) . .
O5 Mo3 O11 Mo2 -54.9(7) . .
O7 Mo3 O11 Mo2 -21.6(3) . .
O10 Mo3 O11 Mo2 -98.1(3) . .
O8 Mo3 O11 Mo1 -169.3(4) . 2_567
O9 Mo3 O11 Mo1 -63.4(4) . 2_567
O5 Mo3 O11 Mo1 63.5(7) . 2_567
O7 Mo3 O11 Mo1 96.8(3) . 2_567
O10 Mo3 O11 Mo1 20.4(3) . 2_567
Mo2 Mo3 O11 Mo1 118.4(4) . 2_567
O1 Mo1 O13 Ag1 -130.9(7) . .
O2 Mo1 O13 Ag1 -25.7(8) . .
O10 Mo1 O13 Ag1 125.4(7) 2_567 .
O11 Mo1 O13 Ag1 73.8(19) 2_567 .
O7 Mo1 O13 Ag1 51.4(7) . .
O1W Ag1 O13 Mo1 71.1(10) . .
O1W Ag1 O13 Mo1 -108.9(10) 2_667 .
O3 Ag1 O13 Mo1 -3.3(7) . .
O3 Ag1 O13 Mo1 176.7(7) 2_667 .
O13 Ag1 O13 Mo1 -46(35) 2_667 .
